data_1545039
loop_
_publ_author_name
'Naveen, S.'
'Sudha, A. G.'
'Suresha, E.'
'Lokanath, N. K.'
'Suchetan, P. A.'
'Warad, Ismail'

_publ_section_title
;
 <i>N</i>-(4-Chlorophenylsulfonyl)-4-iodobenzamide
;
_journal_issue 1
_journal_name_full IUCrData
_journal_page_first x170025
_journal_paper_doi 10.1107/S2414314617000256
_journal_volume 2
_journal_year 2017
_chemical_formula_iupac 'C13 H9 Cl I N O3 S'
_chemical_formula_moiety 'C13 H9 Cl I N O3 S'
_chemical_formula_sum 'C13 H9 Cl I N O3 S'
_chemical_formula_weight 421.62
_chemical_melting_point 425
_chemical_name_systematic
;
<i>N</i>-(4-Chlorophenylsulfonyl)-4-iodobenzamide
;
_space_group_IT_number 15
_symmetry_cell_setting monoclinic
_symmetry_space_group_name_Hall '-C 2yc'
_symmetry_space_group_name_H-M 'C 1 2/c 1'
_atom_sites_solution_hydrogens geom
_atom_sites_solution_primary direct
_atom_sites_solution_secondary difmap
_audit_creation_method SHELXL-97
_cell_angle_alpha 90.00
_cell_angle_beta 104.223(4)
_cell_angle_gamma 90.00
_cell_formula_units_Z 8
_cell_length_a 18.1163(18)
_cell_length_b 13.3947(13)
_cell_length_c 12.3002(13)
_cell_measurement_reflns_used 144
_cell_measurement_temperature 296(2)
_cell_measurement_theta_max 64.2
_cell_measurement_theta_min 4.2
_cell_volume 2893.3(5)
_computing_cell_refinement
;
APEX2 and SAINT-Plus (Bruker, 2009)
;
_computing_data_collection
;
APEX2 (Bruker, 2009)
;
_computing_data_reduction
;
SAINT-Plus and XPREP (Bruker, 2009)
;
_computing_molecular_graphics
;
Mercury (Macrae <i>et al.</i>,  2008)
;
_computing_publication_material
;
SHELXL97 (Sheldrick, 2008)
;
_computing_structure_refinement
;
SHELXL97 (Sheldrick, 2008)
;
_computing_structure_solution
;
SHELXS97 (Sheldrick, 2008)
;
_diffrn_ambient_temperature 296(2)
_diffrn_measured_fraction_theta_full 0.978
_diffrn_measured_fraction_theta_max 0.978
_diffrn_measurement_device_type 'Bruker APEXII CCD'
_diffrn_measurement_method 'phi and \f scans'
_diffrn_radiation_monochromator graphite
_diffrn_radiation_source 'fine-focus sealed tube'
_diffrn_radiation_type CuK\a
_diffrn_radiation_wavelength 1.54178
_diffrn_reflns_av_R_equivalents 0.0722
_diffrn_reflns_av_sigmaI/netI 0.0549
_diffrn_reflns_limit_h_max 20
_diffrn_reflns_limit_h_min -21
_diffrn_reflns_limit_k_max 15
_diffrn_reflns_limit_k_min -15
_diffrn_reflns_limit_l_max 14
_diffrn_reflns_limit_l_min -12
_diffrn_reflns_number 13818
_diffrn_reflns_theta_full 64.20
_diffrn_reflns_theta_max 64.20
_diffrn_reflns_theta_min 4.15
_diffrn_standards_decay_% 0.1
_diffrn_standards_interval_count 2
_diffrn_standards_number 1
_exptl_absorpt_coefficient_mu 20.508
_exptl_absorpt_correction_T_max 0.0796
_exptl_absorpt_correction_T_min 0.0691
_exptl_absorpt_correction_type multi-scan
_exptl_absorpt_process_details
;
(SADABS; Bruker, 2009)
;
_exptl_crystal_colour Colourless
_exptl_crystal_density_diffrn 1.936
_exptl_crystal_density_method 'not measured'
_exptl_crystal_description Prism
_exptl_crystal_F_000 1632
_exptl_crystal_size_max 0.28
_exptl_crystal_size_mid 0.27
_exptl_crystal_size_min 0.25
_refine_diff_density_max 1.578
_refine_diff_density_min -1.824
_refine_ls_extinction_method none
_refine_ls_goodness_of_fit_ref 1.078
_refine_ls_hydrogen_treatment mixed
_refine_ls_matrix_type full
_refine_ls_number_parameters 185
_refine_ls_number_reflns 2369
_refine_ls_number_restraints 1
_refine_ls_restrained_S_all 1.078
_refine_ls_R_factor_all 0.0668
_refine_ls_R_factor_gt 0.0638
_refine_ls_shift/su_max 0.001
_refine_ls_shift/su_mean 0.000
_refine_ls_structure_factor_coef Fsqd
_refine_ls_weighting_details 'calc w=1/[\s^2^(Fo^2^)+(0.1376P)^2^+0.0790P] where P=(Fo^2^+2Fc^2^)/3'
_refine_ls_weighting_scheme calc
_refine_ls_wR_factor_gt 0.1651
_refine_ls_wR_factor_ref 0.1724
_reflns_number_gt 2178
_reflns_number_total 2369
_reflns_threshold_expression >2\s(I)
_cod_data_source_file su4120sup1.cif
_cod_data_source_block I
_cod_original_sg_symbol_H-M 'C 2/c'
_cod_database_code 1545039

loop_
_symmetry_equiv_pos_as_xyz
'x, y, z'
'-x, y, -z+1/2'
'x+1/2, y+1/2, z'
'-x+1/2, y+1/2, -z+1/2'
'-x, -y, -z'
'x, -y, z-1/2'
'-x+1/2, -y+1/2, -z'
'x+1/2, -y+1/2, z-1/2'

loop_
_atom_site_type_symbol
_atom_site_label
_atom_site_fract_x
_atom_site_fract_y
_atom_site_fract_z
_atom_site_U_iso_or_equiv
_atom_site_adp_type
_atom_site_calc_flag
_atom_site_refinement_flags
_atom_site_occupancy
_atom_site_symmetry_multiplicity
C C1 0.7762(2) 0.3242(4) 0.7483(4) 0.0274(10) Uani d . 1 1
C C2 0.7821(3) 0.3116(4) 0.6400(4) 0.0361(11) Uani d . 1 1
H H2 0.7548 0.2611 0.5958 0.043 Uiso calc R 1 1
C C3 0.8284(3) 0.3737(5) 0.5966(4) 0.0425(12) Uani d . 1 1
H H3 0.8333 0.3650 0.5237 0.051 Uiso calc R 1 1
C C4 0.8676(3) 0.4492(4) 0.6636(5) 0.0370(12) Uani d . 1 1
C C5 0.8628(3) 0.4624(4) 0.7727(5) 0.0391(12) Uani d . 1 1
H H5 0.8902 0.5128 0.8168 0.047 Uiso calc R 1 1
C C6 0.8161(3) 0.3987(4) 0.8160(5) 0.0336(11) Uani d . 1 1
H H6 0.8119 0.4063 0.8894 0.040 Uiso calc R 1 1
C C7 0.8082(3) 0.0884(4) 0.8118(4) 0.0244(10) Uani d . 1 1
C C8 0.8589(2) 0.0109(3) 0.8799(4) 0.0220(9) Uani d . 1 1
C C9 0.9104(3) -0.0367(4) 0.8302(4) 0.0319(11) Uani d . 1 1
H H9 0.9131 -0.0180 0.7584 0.038 Uiso calc R 1 1
C C10 0.9575(3) -0.1108(4) 0.8851(4) 0.0334(11) Uani d . 1 1
H H10 0.9926 -0.1413 0.8519 0.040 Uiso calc R 1 1
C C11 0.9518(2) -0.1392(4) 0.9901(4) 0.0268(10) Uani d . 1 1
C C12 0.9013(3) -0.0940(4) 1.0412(4) 0.0295(10) Uani d . 1 1
H H12 0.8981 -0.1142 1.1122 0.035 Uiso calc R 1 1
C C13 0.8553(3) -0.0179(3) 0.9861(4) 0.0264(10) Uani d . 1 1
H H13 0.8217 0.0139 1.0210 0.032 Uiso calc R 1 1
O O1 0.69380(19) 0.2958(3) 0.8916(3) 0.0374(8) Uani d . 1 1
O O2 0.66080(18) 0.2040(3) 0.7129(3) 0.0377(8) Uani d . 1 1
O O3 0.79821(18) 0.0931(3) 0.7109(3) 0.0340(8) Uani d . 1 1
S S1 0.71643(8) 0.24483(8) 0.80304(11) 0.0264(4) Uani d . 1 1
Cl Cl1 0.92287(8) 0.52981(13) 0.60795(14) 0.0601(5) Uani d . 1 1
I I1 1.02099(2) -0.25581(3) 1.07348(3) 0.0422(3) Uani d . 1 1
N N1 0.7722(2) 0.1537(3) 0.8684(3) 0.0251(8) Uani d D 1 1
H HN1 0.788(3) 0.169(4) 0.934(3) 0.023(12) Uiso d D 1 1

loop_
_atom_site_aniso_label
_atom_site_aniso_U_11
_atom_site_aniso_U_22
_atom_site_aniso_U_33
_atom_site_aniso_U_12
_atom_site_aniso_U_13
_atom_site_aniso_U_23
C1 0.029(2) 0.018(2) 0.030(2) 0.0099(18) -0.0016(17) 0.0023(18)
C2 0.044(3) 0.025(3) 0.034(2) -0.003(2) 0.0003(19) 0.000(2)
C3 0.052(3) 0.034(3) 0.039(3) 0.000(2) 0.007(2) 0.003(2)
C4 0.031(2) 0.020(3) 0.055(3) 0.005(2) 0.002(2) 0.017(2)
C5 0.037(2) 0.018(3) 0.054(3) 0.004(2) -0.003(2) 0.002(2)
C6 0.039(3) 0.016(3) 0.042(3) 0.010(2) 0.003(2) 0.001(2)
C7 0.023(2) 0.017(3) 0.032(2) -0.0035(18) 0.0049(17) -0.0002(19)
C8 0.024(2) 0.008(2) 0.033(2) -0.0047(16) 0.0054(16) -0.0032(17)
C9 0.043(3) 0.021(3) 0.035(2) 0.007(2) 0.0149(19) 0.0056(19)
C10 0.037(2) 0.023(3) 0.044(3) 0.010(2) 0.017(2) 0.005(2)
C11 0.0203(19) 0.015(2) 0.041(2) 0.0018(17) 0.0004(17) -0.0008(18)
C12 0.039(2) 0.018(2) 0.030(2) 0.0058(19) 0.0069(18) 0.0031(18)
C13 0.029(2) 0.013(2) 0.038(2) 0.0068(18) 0.0107(17) -0.0039(18)
O1 0.0419(19) 0.029(2) 0.0407(18) 0.0185(16) 0.0087(14) 0.0006(16)
O2 0.0268(16) 0.030(2) 0.0481(19) 0.0005(15) -0.0071(14) -0.0011(17)
O3 0.0409(17) 0.028(2) 0.0330(17) 0.0073(14) 0.0079(13) 0.0012(14)
S1 0.0267(8) 0.0184(7) 0.0315(7) 0.0071(4) 0.0020(5) 0.0020(4)
Cl1 0.0554(9) 0.0455(9) 0.0771(10) -0.0123(7) 0.0119(7) 0.0213(7)
I1 0.0384(4) 0.0233(4) 0.0621(4) 0.01269(11) 0.0068(3) 0.01117(13)
N1 0.0307(19) 0.016(2) 0.0258(19) 0.0058(16) 0.0024(14) -0.0003(16)

loop_
_atom_type_symbol
_atom_type_description
_atom_type_scat_dispersion_real
_atom_type_scat_dispersion_imag
_atom_type_scat_source
C C 0.0181 0.0091 'International Tables Vol C Tables 4.2.6.8 and 6.1.1.4'
H H 0.0000 0.0000 'International Tables Vol C Tables 4.2.6.8 and 6.1.1.4'
O O 0.0492 0.0322 'International Tables Vol C Tables 4.2.6.8 and 6.1.1.4'
S S 0.3331 0.5567 'International Tables Vol C Tables 4.2.6.8 and 6.1.1.4'
Cl Cl 0.3639 0.7018 'International Tables Vol C Tables 4.2.6.8 and 6.1.1.4'
I I -0.3257 6.8362 'International Tables Vol C Tables 4.2.6.8 and 6.1.1.4'
N N 0.0311 0.0180 'International Tables Vol C Tables 4.2.6.8 and 6.1.1.4'

loop_
_geom_angle_atom_site_label_1
_geom_angle_atom_site_label_2
_geom_angle_atom_site_label_3
_geom_angle
C2 C1 C6 121.1(5)
C2 C1 S1 119.9(4)
C6 C1 S1 119.0(4)
C1 C2 C3 120.1(5)
C1 C2 H2 119.9
C3 C2 H2 119.9
C2 C3 C4 118.8(5)
C2 C3 H3 120.6
C4 C3 H3 120.6
C5 C4 C3 121.9(5)
C5 C4 Cl1 119.2(4)
C3 C4 Cl1 118.9(4)
C4 C5 C6 118.8(5)
C4 C5 H5 120.6
C6 C5 H5 120.6
C1 C6 C5 119.2(5)
C1 C6 H6 120.4
C5 C6 H6 120.4
O3 C7 N1 121.0(4)
O3 C7 C8 121.7(4)
N1 C7 C8 117.2(4)
C13 C8 C9 118.8(4)
C13 C8 C7 124.0(4)
C9 C8 C7 117.2(4)
C10 C9 C8 121.2(4)
C10 C9 H9 119.4
C8 C9 H9 119.4
C9 C10 C11 118.7(4)
C9 C10 H10 120.6
C11 C10 H10 120.6
C12 C11 C10 121.5(4)
C12 C11 I1 119.3(3)
C10 C11 I1 119.3(3)
C11 C12 C13 119.4(4)
C11 C12 H12 120.3
C13 C12 H12 120.3
C8 C13 C12 120.4(4)
C8 C13 H13 119.8
C12 C13 H13 119.8
O2 S1 O1 120.0(2)
O2 S1 N1 109.1(2)
O1 S1 N1 103.7(2)
O2 S1 C1 108.6(2)
O1 S1 C1 108.7(2)
N1 S1 C1 105.7(2)
C7 N1 S1 121.9(3)
C7 N1 HN1 125(4)
S1 N1 HN1 109(4)

loop_
_geom_bond_atom_site_label_1
_geom_bond_atom_site_label_2
_geom_bond_distance
C1 C2 1.374(7)
C1 C6 1.385(8)
C1 S1 1.764(5)
C2 C3 1.379(8)
C2 H2 0.9300
C3 C4 1.385(8)
C3 H3 0.9300
C4 C5 1.377(8)
C4 Cl1 1.725(5)
C5 C6 1.395(8)
C5 H5 0.9300
C6 H6 0.9300
C7 O3 1.211(6)
C7 N1 1.379(6)
C7 C8 1.499(7)
C8 C13 1.379(7)
C8 C9 1.390(6)
C9 C10 1.374(7)
C9 H9 0.9300
C10 C11 1.375(7)
C10 H10 0.9300
C11 C12 1.370(7)
C11 I1 2.105(4)
C12 C13 1.384(7)
C12 H12 0.9300
C13 H13 0.9300
O1 S1 1.429(4)
O2 S1 1.413(4)
S1 N1 1.661(4)
N1 HN1 0.81(3)

loop_
_geom_hbond_atom_site_label_D
_geom_hbond_atom_site_label_H
_geom_hbond_atom_site_label_A
_geom_hbond_site_symmetry_A
_geom_hbond_distance_DH
_geom_hbond_distance_HA
_geom_hbond_distance_DA
_geom_hbond_angle_DHA
_geom_hbond_publ_flag
N1 HN1 O1 7_657 0.81(4) 2.14(4) 2.943(5) 168(6) yes
C12 H12 O3 6_556 0.93 2.43 3.124(6) 131 yes

loop_
_geom_torsion_atom_site_label_1
_geom_torsion_atom_site_label_2
_geom_torsion_atom_site_label_3
_geom_torsion_atom_site_label_4
_geom_torsion
C6 C1 C2 C3 0.0(7)
S1 C1 C2 C3 179.7(4)
C1 C2 C3 C4 -0.9(8)
C2 C3 C4 C5 1.5(8)
C2 C3 C4 Cl1 -177.7(4)
C3 C4 C5 C6 -1.1(7)
Cl1 C4 C5 C6 178.1(4)
C2 C1 C6 C5 0.4(7)
S1 C1 C6 C5 -179.3(4)
C4 C5 C6 C1 0.2(7)
O3 C7 C8 C13 -159.7(5)
N1 C7 C8 C13 19.3(6)
O3 C7 C8 C9 17.9(7)
N1 C7 C8 C9 -163.1(4)
C13 C8 C9 C10 -0.3(7)
C7 C8 C9 C10 -178.0(5)
C8 C9 C10 C11 1.4(8)
C9 C10 C11 C12 -1.1(8)
C9 C10 C11 I1 178.1(4)
C10 C11 C12 C13 -0.2(7)
I1 C11 C12 C13 -179.4(3)
C9 C8 C13 C12 -1.0(7)
C7 C8 C13 C12 176.5(4)
C11 C12 C13 C8 1.3(7)
C2 C1 S1 O2 -22.7(4)
C6 C1 S1 O2 156.9(4)
C2 C1 S1 O1 -155.0(4)
C6 C1 S1 O1 24.7(4)
C2 C1 S1 N1 94.3(4)
C6 C1 S1 N1 -86.1(4)
O3 C7 N1 S1 -2.7(6)
C8 C7 N1 S1 178.3(3)
O2 S1 N1 C7 53.2(4)
O1 S1 N1 C7 -177.7(4)
C1 S1 N1 C7 -63.5(4)

_cod_database_fobs_code 1545039
